data_4323880
loop_
_publ_author_name
'Masahito Kodera'
'Hisashi Shimakoshi'
'Masato Nishimura'
'Hisashi Okawa'
'Seiichiro Iijima'
'Koji Kano'

_publ_section_title
;
 Synthesis, Characterization, and Crystal Structure of a
 (\m-Oxo)bis(\m-acetato)diiron(III) Complex with a Dinucleating
 Hexapyridine Ligand, 1,2-Bis[2-(bis(2-pyridyl)methyl)-6-pyridyl]ethane.
 The First Example of a Discrete (\m-Oxo)bis(\m-acetato)diiron(III)
 Complex with a Dinucleating Ligand
;
_journal_name_full 'Inorganic Chemistry'
_journal_page_first 4967
_journal_page_last 4973
_journal_paper_doi 10.1021/ic9600994
_journal_volume 35
_journal_year 1996
_chemical_formula_sum 'C44 H51 Cl2 Fe2 N7 O16'
_chemical_formula_weight 1116.52
_space_group_IT_number 15
_symmetry_cell_setting monoclinic
_symmetry_Int_Tables_number 15
_symmetry_space_group_name_Hall '-C 2yc'
_symmetry_space_group_name_H-M 'C 1 2/c 1'
_audit_creation_date 'Sun Apr 28 12:59:10 1996'
_audit_creation_method 'from TEXRAY.INF file'
_cell_angle_alpha 90
_cell_angle_beta 121.49(2)
_cell_angle_gamma 90
_cell_formula_units_Z 4
_cell_length_a 22.034(6)
_cell_length_b 12.595(5)
_cell_length_c 20.651(7)
_cell_measurement_reflns_used 25
_cell_measurement_temperature 293.2
_cell_measurement_theta_max 13.5
_cell_measurement_theta_min 12.6
_cell_volume 4887(3)
_computing_cell_refinement 'Rigaku/AFC Diffractometer Control'
_computing_data_collection 'Rigaku/AFC Diffractometer Control'
_computing_data_reduction teXsan
_computing_publication_material teXsan
_computing_structure_refinement teXsan
_computing_structure_solution SHELXS86
_diffrn_ambient_temperature 293.2
_diffrn_measurement_device 'Rigaku AFC7R'
_diffrn_measurement_method \w-2\q
_diffrn_orient_matrix_UB_11 -0.03769
_diffrn_orient_matrix_UB_12 0.05557
_diffrn_orient_matrix_UB_13 -0.01653
_diffrn_orient_matrix_UB_21 -0.03176
_diffrn_orient_matrix_UB_22 -0.04154
_diffrn_orient_matrix_UB_23 -0.04716
_diffrn_orient_matrix_UB_31 -0.02009
_diffrn_orient_matrix_UB_32 -0.03860
_diffrn_orient_matrix_UB_33 0.02697
_diffrn_radiation_detector 'scintillation counter'
_diffrn_radiation_monochromator graphite
_diffrn_radiation_source 'Rigaku rotating anode'
_diffrn_radiation_type 'Mo K\a'
_diffrn_radiation_wavelength 0.7107
_diffrn_reflns_av_R_equivalents 13.56
_diffrn_reflns_av_sigmaI/netI 0.116
_diffrn_reflns_limit_h_max 26
_diffrn_reflns_limit_h_min 0
_diffrn_reflns_limit_k_max 14
_diffrn_reflns_limit_k_min 0
_diffrn_reflns_limit_l_max 20
_diffrn_reflns_limit_l_min -24
_diffrn_reflns_number 4688
_diffrn_reflns_reduction_process 'Lp corrections applied'
_diffrn_reflns_theta_max 24.99
_diffrn_reflns_theta_min 1.85
_diffrn_standards_decay_% -0.77
_diffrn_standards_interval_count 150
_diffrn_standards_number 3
_exptl_absorpt_coefficient_mu 0.779
_exptl_absorpt_correction_T_max 1.000
_exptl_absorpt_correction_T_min 0.877
_exptl_absorpt_correction_type '\DF (DIFABS; Walker & Stuart, 1983)'
_exptl_crystal_colour greenish-brod-like
_exptl_crystal_density_diffrn 1.517
_exptl_crystal_density_meas ?
_exptl_crystal_description rod-like
_exptl_crystal_F_000 2312.00
_exptl_crystal_size_max 0.400
_exptl_crystal_size_mid 0.300
_exptl_crystal_size_min 0.250
_refine_diff_density_max 0.82
_refine_diff_density_min -1.01
_refine_ls_extinction_method none
_refine_ls_goodness_of_fit_obs 2.429
_refine_ls_hydrogen_treatment noref
_refine_ls_matrix_type full
_refine_ls_number_constraints 0
_refine_ls_number_parameters 246
_refine_ls_number_reflns 1989
_refine_ls_number_restraints 0
_refine_ls_R_factor_obs 0.0830
_refine_ls_shift/esd_max 0.9560
_refine_ls_shift/esd_mean 0.0220
_refine_ls_structure_factor_coef F
_refine_ls_weighting_scheme unit
_refine_ls_wR_factor_obs 0.0895
_reflns_number_observed 1989
_reflns_number_total 4507
_reflns_observed_criterion >3.0sigma(I)
_cod_data_source_file ic9600994.cif
_cod_data_source_block master_file_afc7*.xtl
_cod_depositor_comments
;
The following automatic conversions were performed:

'_exptl_crystal_density_meas' value 'not measured' was changed to '?'
- the value is perceived as not measured.

Automatic conversion script
Id: cif_fix_values 3008 2015-01-20 13:52:24Z robertas 
;
_cod_original_cell_volume 4886(2)
_cod_original_sg_symbol_H-M 'C 2/c '
_cod_original_formula_sum 'C44 H51 Cl2 Fe2 N7 O16 '
_cod_database_code 4323880

loop_
_symmetry_equiv_pos_as_xyz
'   +x,   +y,   +z'
'1/2+x,1/2+y,   +z'
'   -x,   +y,1/2-z'
1/2-x,1/2+y,1/2-z
'   -x,   -y,   -z'
'1/2-x,1/2-y,   -z'
'   +x,   -y,1/2+z'
1/2+x,1/2-y,1/2+z

loop_
_atom_site_aniso_label
_atom_site_aniso_U_11
_atom_site_aniso_U_22
_atom_site_aniso_U_33
_atom_site_aniso_U_12
_atom_site_aniso_U_13
_atom_site_aniso_U_23
Fe 0.0419(7) 0.0427(9) 0.0410(7) -0.0040(9) 0.0204(5) -0.0027(8)
O(1) 0.097(8) 0.040(7) 0.043(5) 0.0000 0.038(5) 0.0000
O(2) 0.052(4) 0.054(5) 0.052(4) 0.008(4) 0.029(3) 0.006(4)
O(3) 0.056(5) 0.059(5) 0.039(4) -0.014(4) 0.021(3) -0.003(4)
N(1) 0.050(5) 0.067(7) 0.049(5) -0.018(5) 0.026(4) -0.008(5)
N(3) 0.053(5) 0.051(6) 0.050(5) -0.007(5) 0.030(4) -0.003(5)
C(1) 0.063(8) 0.13(1) 0.067(7) -0.039(9) 0.036(6) -0.006(9)
C(2) 0.063(8) 0.09(1) 0.078(8) -0.031(8) 0.040(6) -0.001(8)
C(3) 0.057(8) 0.065(10) 0.094(9) -0.012(7) 0.037(7) -0.014(8)
C(4) 0.059(8) 0.075(10) 0.053(7) -0.008(7) 0.026(6) -0.009(6)
C(5) 0.042(6) 0.046(8) 0.055(6) 0.002(5) 0.025(5) -0.002(5)
C(6) 0.048(6) 0.057(8) 0.045(6) -0.012(6) 0.025(5) -0.009(6)
C(7) 0.054(6) 0.040(8) 0.066(6) -0.002(5) 0.043(5) -0.004(5)
C(8) 0.066(7) 0.039(7) 0.075(7) -0.005(6) 0.047(6) -0.008(6)
C(9) 0.078(8) 0.068(10) 0.097(9) 0.012(7) 0.065(7) -0.003(8)
C(10) 0.064(7) 0.070(10) 0.103(9) 0.009(7) 0.056(7) -0.009(8)
C(11) 0.061(7) 0.060(9) 0.079(8) 0.011(7) 0.040(6) 0.001(7)
C(12) 0.049(6) 0.047(7) 0.051(6) -0.005(5) 0.034(5) 0.000(5)
C(13) 0.064(7) 0.09(1) 0.044(6) -0.011(8) 0.032(5) 0.004(7)
C(14) 0.066(8) 0.08(1) 0.057(7) 0.008(8) 0.029(6) 0.026(7)
C(15) 0.068(8) 0.062(9) 0.090(9) 0.000(7) 0.049(7) 0.020(8)
C(16) 0.056(7) 0.049(8) 0.060(6) 0.000(6) 0.036(5) -0.002(6)
C(18) 0.059(7) 0.049(7) 0.047(6) 0.010(6) 0.027(5) -0.003(6)
C(19) 0.09(1) 0.09(1) 0.071(8) 0.041(9) 0.037(7) 0.003(8)

loop_
_atom_site_label
_atom_site_fract_x
_atom_site_fract_y
_atom_site_fract_z
_atom_site_U_iso_or_equiv
_atom_site_thermal_displace_type
_atom_site_calc_flag
_atom_site_calc_attached_atom
_atom_site_occupancy
_atom_site_refinement_flags
Fe 0.47033(8) 0.8239(1) 0.16234(9) 0.0425(4) Uani d . 1.00 .
Cl 0.2024(3) 0.1462(5) 0.7362(3) 0.118(2) Uiso d . 1.00 .
O1 0.5000 0.7570(8) 0.2500 0.059(3) Uani d . 0.50 S
O2 0.4029(4) 0.9267(6) 0.1707(4) 0.052(2) Uani d . 1.00 .
O3 0.5502(4) 0.9354(6) 0.2041(4) 0.053(2) Uani d . 1.00 .
O4 0.133(1) 0.138(2) 0.675(1) 0.242(9) Uiso d . 1.00 .
O5 0.217(2) 0.236(3) 0.769(2) 0.37(2) Uiso d . 1.00 .
O6 0.248(1) 0.138(2) 0.711(1) 0.33(1) Uiso d . 1.00 .
O7 0.218(1) 0.068(2) 0.788(1) 0.29(1) Uiso d . 1.00 .
O8 0.9811 -0.0843 0.1774 0.2411 Uiso d . 0.50 .
O9 0.7231 0.2822 0.5480 0.2163 Uiso d . 0.50 .
N1 0.3832(5) 0.7116(8) 0.0958(5) 0.056(3) Uani d . 1.00 .
N2 0.5232(5) 0.7270(7) 0.1182(5) 0.048(2) Uiso d . 1.00 .
N3 0.4317(5) 0.9122(8) 0.0553(5) 0.049(3) Uani d . 1.00 .
N4 0.8132 0.2143 0.5582 0.3680 Uiso d . 0.50 .
C1 0.3453(7) 0.665(1) 0.1209(7) 0.085(5) Uani d . 1.00 .
C2 0.2860(7) 0.606(1) 0.0758(8) 0.075(5) Uani d . 1.00 .
C3 0.2628(7) 0.594(1) 0.0015(8) 0.073(4) Uani d . 1.00 .
C4 0.3035(6) 0.637(1) -0.0253(6) 0.064(4) Uani d . 1.00 .
C5 0.3633(5) 0.6956(9) 0.0218(6) 0.048(3) Uani d . 1.00 .
C6 0.4107(6) 0.7376(9) -0.0047(6) 0.050(3) Uani d . 1.00 .
C7 0.4867(6) 0.7011(9) 0.0438(6) 0.048(3) Uani d . 1.00 .
C8 0.5167(6) 0.6414(9) 0.0119(7) 0.056(4) Uani d . 1.00 .
C9 0.5862(7) 0.608(1) 0.0575(8) 0.072(4) Uani d . 1.00 .
C10 0.6240(7) 0.637(1) 0.1323(8) 0.073(4) Uani d . 1.00 .
C11 0.5923(6) 0.696(1) 0.1628(7) 0.065(4) Uani d . 1.00 .
C12 0.4085(6) 0.8584(9) -0.0092(6) 0.045(3) Uani d . 1.00 .
C13 0.3855(6) 0.911(1) -0.0782(6) 0.063(4) Uani d . 1.00 .
C14 0.3868(7) 1.018(1) -0.0795(7) 0.068(4) Uani d . 1.00 .
C15 0.4113(7) 1.073(1) -0.0122(8) 0.070(4) Uani d . 1.00 .
C16 0.4330(6) 1.0181(10) 0.0535(6) 0.052(4) Uani d . 1.00 .
C17 0.387(1) 0.625(2) 0.210(1) 0.055(6) Uiso d . 0.50 .
C17* 0.630(1) 0.714(2) 0.251(1) 0.062(7) Uiso d . 0.50 .
C18 0.4074(6) 0.9627(9) 0.2297(6) 0.052(3) Uani d . 1.00 .
C19 0.3562(8) 1.048(1) 0.2187(7) 0.085(5) Uani d . 1.00 .
C20 1.0000 -0.1139 0.2500 0.3318 Uiso d . 0.50 .
C21 1.0000 -0.1940 0.2500 0.3589 Uiso d . 0.50 .
C22 0.9874 -0.2427 0.1790 0.2746 Uiso d . 0.50 .
C23 0.7500 0.2500 0.5000 0.1944 Uiso d . 0.50 .
C24 0.8621 0.1896 0.5649 0.3746 Uiso d . 0.50 .
C25 0.7583 0.2213 0.5535 0.2732 Uiso d . 0.50 .
H2 0.2602 0.5716 0.0970 0.0902 Uiso calc . 1.00 .
H3 0.2188 0.5545 -0.0333 0.0866 Uiso calc . 1.00 .
H4 0.2889 0.6251 -0.0776 0.0740 Uiso calc . 1.00 .
H6 0.3924 0.7123 -0.0556 0.0584 Uiso calc . 1.00 .
H8 0.4901 0.6236 -0.0420 0.0692 Uiso calc . 1.00 .
H9 0.6082 0.5646 0.0367 0.0896 Uiso calc . 1.00 .
H10 0.6733 0.6146 0.1640 0.0836 Uiso calc . 1.00 .
H13 0.3700 0.8731 -0.1244 0.0749 Uiso calc . 1.00 .
H14 0.3714 1.0542 -0.1263 0.0791 Uiso calc . 1.00 .
H15 0.4134 1.1513 -0.0114 0.0832 Uiso calc . 1.00 .
H16 0.4493 1.0570 0.1002 0.0684 Uiso calc . 1.00 .
H19 0.3623 1.1090 0.1946 0.0941 Uiso calc . 1.00 .
H19' 0.3642 1.0702 0.2670 0.0941 Uiso calc . 1.00 .
H19'' 0.3083 1.0242 0.1882 0.0941 Uiso calc . 1.00 .

loop_
_atom_type_symbol
_atom_type_oxidation_number
_atom_type_number_in_cell
_atom_type_scat_dispersion_real
_atom_type_scat_dispersion_imag
_atom_type_scat_source
C 0 176 0.003 0.002
;International Tables for Crystallography
(1992, Vol. C, Tables 4.2.6.8 and 6.1.1.1)
;
H 0 204 0.000 0.000
;International Tables for Crystallography
(1992, Vol. C, Table 6.1.1.2)
;
N 0 28 0.006 0.003
;International Tables for Crystallography
(1992, Vol. C, Tables 4.2.6.8 and 6.1.1.1)
;
O 0 64 0.011 0.006
;International Tables for Crystallography
(1992, Vol. C, Tables 4.2.6.8 and 6.1.1.1)
;
Cl 0 8 0.148 0.159
;International Tables for Crystallography
(1992, Vol. C, Tables 4.2.6.8 and 6.1.1.1)
;
Fe 0 8 0.346 0.844
;International Tables for Crystallography
(1992, Vol. C, Tables 4.2.6.8 and 6.1.1.1)
;

loop_
_geom_angle_atom_site_label_1
_geom_angle_atom_site_label_2
_geom_angle_atom_site_label_3
_geom_angle
_geom_angle_site_symmetry_1
_geom_angle_site_symmetry_2
_geom_angle_site_symmetry_3
_geom_angle_publ_flag
O(1) Fe O(2) 96.3(3) 1_555 1_555 1_555 yes
O(1) Fe O(3) 96.7(3) 1_555 1_555 1_555 yes
O(1) Fe N(1) 93.9(3) 1_555 1_555 1_555 yes
O(1) Fe N(2) 99.6(3) 1_555 1_555 1_555 yes
O(1) Fe N(3) 177.5(4) 1_555 1_555 1_555 yes
O(2) Fe O(3) 91.9(3) 1_555 1_555 1_555 yes
O(2) Fe N(1) 91.4(3) 1_555 1_555 1_555 yes
O(2) Fe N(2) 163.1(3) 1_555 1_555 1_555 yes
O(2) Fe N(3) 81.3(3) 1_555 1_555 1_555 yes
O(3) Fe N(1) 168.4(3) 1_555 1_555 1_555 yes
O(3) Fe N(2) 91.7(3) 1_555 1_555 1_555 yes
O(3) Fe N(3) 82.7(3) 1_555 1_555 1_555 yes
N(1) Fe N(2) 82.0(3) 1_555 1_555 1_555 yes
N(1) Fe N(3) 86.8(3) 1_555 1_555 1_555 yes
N(2) Fe N(3) 82.8(3) 1_555 1_555 1_555 yes
O(4) Cl O(5) 112(1) 1_555 1_555 1_555 yes
O(4) Cl O(6) 110(1) 1_555 1_555 1_555 yes
O(4) Cl O(7) 112(1) 1_555 1_555 1_555 yes
O(5) Cl O(6) 102(1) 1_555 1_555 1_555 yes
O(5) Cl O(7) 110(1) 1_555 1_555 1_555 yes
O(6) Cl O(7) 108(1) 1_555 1_555 1_555 yes
Fe O(1) Fe 123.6(6) 1_555 1_555 2_655 yes
Fe O(2) C(18) 128.2(7) 1_555 1_555 1_555 yes
Fe O(3) C(18) 129.8(7) 1_555 1_555 2_655 yes
C(23) O(9) C(25) 48.013(6) 1_555 1_555 1_555 yes
Fe N(1) C(1) 124.3(8) 1_555 1_555 1_555 yes
Fe N(1) C(5) 117.4(7) 1_555 1_555 1_555 yes
C(1) N(1) C(5) 118.1(10) 1_555 1_555 1_555 yes
Fe N(2) C(7) 118.6(7) 1_555 1_555 1_555 yes
Fe N(2) C(11) 122.0(8) 1_555 1_555 1_555 yes
C(7) N(2) C(11) 119.3(10) 1_555 1_555 1_555 yes
Fe N(3) C(12) 119.3(8) 1_555 1_555 1_555 yes
Fe N(3) C(16) 122.0(7) 1_555 1_555 1_555 yes
C(12) N(3) C(16) 118.7(10) 1_555 1_555 1_555 yes
C(23) N(4) C(24) 135.73(1) 1_555 1_555 1_555 yes
C(23) N(4) C(25) 50.18(1) 1_555 1_555 1_555 yes
C(24) N(4) C(25) 167.087(4) 1_555 1_555 1_555 yes
N(1) C(1) C(2) 123(1) 1_555 1_555 1_555 yes
N(1) C(1) C(17) 118(1) 1_555 1_555 1_555 yes
C(2) C(1) C(17) 112(1) 1_555 1_555 1_555 yes
C(1) C(2) C(3) 119(1) 1_555 1_555 1_555 yes
C(1) C(2) H(2) 120(1) 1_555 1_555 1_555 no
C(3) C(2) H(2) 119(1) 1_555 1_555 1_555 no
C(2) C(3) C(4) 117(1) 1_555 1_555 1_555 yes
C(2) C(3) H(3) 122(1) 1_555 1_555 1_555 no
C(4) C(3) H(3) 120(1) 1_555 1_555 1_555 no
C(3) C(4) C(5) 120(1) 1_555 1_555 1_555 yes
C(3) C(4) H(4) 118(1) 1_555 1_555 1_555 no
C(5) C(4) H(4) 120(1) 1_555 1_555 1_555 no
N(1) C(5) C(4) 120(1) 1_555 1_555 1_555 yes
N(1) C(5) C(6) 118.5(9) 1_555 1_555 1_555 yes
C(4) C(5) C(6) 121(1) 1_555 1_555 1_555 yes
C(5) C(6) C(7) 113.0(9) 1_555 1_555 1_555 yes
C(5) C(6) C(12) 111(1) 1_555 1_555 1_555 yes
C(5) C(6) H(6) 107.9(9) 1_555 1_555 1_555 no
C(7) C(6) C(12) 109.5(9) 1_555 1_555 1_555 yes
C(7) C(6) H(6) 108(1) 1_555 1_555 1_555 no
C(12) C(6) H(6) 106(1) 1_555 1_555 1_555 no
N(2) C(7) C(6) 118.6(9) 1_555 1_555 1_555 yes
N(2) C(7) C(8) 121.8(10) 1_555 1_555 1_555 yes
C(6) C(7) C(8) 119.6(10) 1_555 1_555 1_555 yes
C(7) C(8) C(9) 118(1) 1_555 1_555 1_555 yes
C(7) C(8) H(8) 121(1) 1_555 1_555 1_555 no
C(9) C(8) H(8) 120(1) 1_555 1_555 1_555 no
C(8) C(9) C(10) 119(1) 1_555 1_555 1_555 yes
C(8) C(9) H(9) 120(1) 1_555 1_555 1_555 no
C(10) C(9) H(9) 119(1) 1_555 1_555 1_555 no
C(9) C(10) C(11) 120(1) 1_555 1_555 1_555 yes
C(9) C(10) H(10) 119(1) 1_555 1_555 1_555 no
C(11) C(10) H(10) 120(1) 1_555 1_555 1_555 no
N(2) C(11) C(10) 120(1) 1_555 1_555 1_555 yes
N(2) C(11) C(17*) 118(1) 1_555 1_555 1_555 yes
C(10) C(11) C(17*) 120(1) 1_555 1_555 1_555 yes
N(3) C(12) C(6) 117.6(10) 1_555 1_555 1_555 yes
N(3) C(12) C(13) 121(1) 1_555 1_555 1_555 yes
C(6) C(12) C(13) 121(1) 1_555 1_555 1_555 yes
C(12) C(13) C(14) 119(1) 1_555 1_555 1_555 yes
C(12) C(13) H(13) 121(1) 1_555 1_555 1_555 no
C(14) C(13) H(13) 118(1) 1_555 1_555 1_555 no
C(13) C(14) C(15) 118(1) 1_555 1_555 1_555 yes
C(13) C(14) H(14) 119(1) 1_555 1_555 1_555 no
C(15) C(14) H(14) 121(1) 1_555 1_555 1_555 no
C(14) C(15) C(16) 119(1) 1_555 1_555 1_555 yes
C(14) C(15) H(15) 120(1) 1_555 1_555 1_555 no
C(16) C(15) H(15) 120(1) 1_555 1_555 1_555 no
N(3) C(16) C(15) 122(1) 1_555 1_555 1_555 yes
N(3) C(16) H(16) 118(1) 1_555 1_555 1_555 no
C(15) C(16) H(16) 119(1) 1_555 1_555 1_555 no
C(1) C(17) C(17*) 102(1) 1_555 1_555 2_655 yes
C(11) C(17*) C(17) 111(1) 1_555 1_555 2_655 yes
O(2) C(18) O(3) 127(1) 1_555 1_555 2_655 yes
O(2) C(18) C(19) 116(1) 1_555 1_555 1_555 yes
O(3) C(18) C(19) 116(1) 2_655 1_555 1_555 yes
C(18) C(19) H(19) 110(1) 1_555 1_555 1_555 no
C(18) C(19) H(19') 109(1) 1_555 1_555 1_555 no
C(18) C(19) H(19'' 110(1) 1_555 1_555 1_555 no
H(19) C(19) H(19') 108(1) 1_555 1_555 1_555 no
H(19) C(19) H(19'' 108(1) 1_555 1_555 1_555 no
H(19') C(19) H(19'' 108(1) 1_555 1_555 1_555 no
O(8) C(20) O(8) 148.6248(7) 1_555 1_555 2_755 yes
O(8) C(20) C(21) 105.6876(4) 1_555 1_555 1_555 yes
O(8) C(20) C(21) 105.6876(4) 2_755 1_555 1_555 yes
C(20) C(21) C(22) 114.5310(4) 1_555 1_555 1_555 yes
C(20) C(21) C(22) 114.5310(4) 1_555 1_555 2_755 yes
C(22) C(21) C(22) 130.9379(9) 1_555 1_555 2_755 yes
O(9) C(23) O(9) 180.0 1_555 1_555 7_656 yes
O(9) C(23) N(4) 94.81(2) 1_555 1_555 1_555 yes
O(9) C(23) N(4) 85.19(2) 1_555 1_555 7_656 yes
O(9) C(23) C(25) 46.297(3) 1_555 1_555 1_555 yes
O(9) C(23) C(25) 133.703(3) 1_555 1_555 7_656 yes
O(9) C(23) N(4) 85.19(2) 7_656 1_555 1_555 yes
O(9) C(23) N(4) 94.81(2) 7_656 1_555 7_656 yes
O(9) C(23) C(25) 133.703(3) 7_656 1_555 1_555 yes
O(9) C(23) C(25) 46.297(3) 7_656 1_555 7_656 yes
N(4) C(23) N(4) 180.0 1_555 1_555 7_656 yes
N(4) C(23) C(25) 55.75(1) 1_555 1_555 1_555 yes
N(4) C(23) C(25) 124.25(1) 1_555 1_555 7_656 yes
N(4) C(23) C(25) 124.25(1) 7_656 1_555 1_555 yes
N(4) C(23) C(25) 55.75(1) 7_656 1_555 7_656 yes
C(25) C(23) C(25) 180.0 1_555 1_555 7_656 yes
O(9) C(25) N(4) 137.551(7) 1_555 1_555 1_555 yes
O(9) C(25) C(23) 85.690(3) 1_555 1_555 1_555 yes
N(4) C(25) C(23) 74.0630(9) 1_555 1_555 1_555 yes

loop_
_geom_bond_atom_site_label_1
_geom_bond_atom_site_label_2
_geom_bond_distance
_geom_bond_site_symmetry_1
_geom_bond_site_symmetry_2
_geom_bond_publ_flag
Fe O(1) 1.782(5) 1_555 1_555 yes
Fe O(2) 2.045(8) 1_555 1_555 yes
Fe O(3) 2.056(7) 1_555 1_555 yes
Fe N(1) 2.196(9) 1_555 1_555 yes
Fe N(2) 2.188(9) 1_555 1_555 yes
Fe N(3) 2.209(9) 1_555 1_555 yes
Cl O(4) 1.38(2) 1_555 1_555 yes
Cl O(5) 1.27(4) 1_555 1_555 yes
Cl O(6) 1.35(3) 1_555 1_555 yes
Cl O(7) 1.35(3) 1_555 1_555 yes
O(2) C(18) 1.25(1) 1_555 1_555 yes
O(3) C(18) 1.24(1) 1_555 2_655 yes
O(8) C(20) 1.381 1_555 1_555 yes
O(9) C(23) 1.4531(1) 1_555 1_555 yes
O(9) C(25) 1.0535(1) 1_555 1_555 yes
N(1) C(1) 1.33(1) 1_555 1_555 yes
N(1) C(5) 1.37(1) 1_555 1_555 yes
N(2) C(7) 1.35(1) 1_555 1_555 yes
N(2) C(11) 1.36(1) 1_555 1_555 yes
N(3) C(12) 1.34(1) 1_555 1_555 yes
N(3) C(16) 1.34(1) 1_555 1_555 yes
N(4) C(23) 1.3560(2) 1_555 1_555 yes
N(4) C(24) 1.0592(3) 1_555 1_555 yes
N(4) C(25) 1.1657(3) 1_555 1_555 yes
C(1) C(2) 1.36(2) 1_555 1_555 yes
C(1) C(17) 1.65(2) 1_555 1_555 yes
C(2) C(3) 1.35(2) 1_555 1_555 yes
C(2) H(2) 0.982 1_555 1_555 no
C(3) C(4) 1.39(2) 1_555 1_555 yes
C(3) H(3) 0.986 1_555 1_555 no
C(4) C(5) 1.37(1) 1_555 1_555 yes
C(4) H(4) 0.965 1_555 1_555 no
C(5) C(6) 1.51(1) 1_555 1_555 yes
C(6) C(7) 1.50(1) 1_555 1_555 yes
C(6) C(12) 1.52(2) 1_555 1_555 yes
C(6) H(6) 0.962 1_555 1_555 no
C(7) C(8) 1.38(1) 1_555 1_555 yes
C(8) C(9) 1.38(2) 1_555 1_555 yes
C(8) H(8) 0.975 1_555 1_555 no
C(9) C(10) 1.37(2) 1_555 1_555 yes
C(9) H(9) 0.970 1_555 1_555 no
C(10) C(11) 1.38(2) 1_555 1_555 yes
C(10) H(10) 0.971 1_555 1_555 no
C(11) C(17*) 1.57(2) 1_555 1_555 yes
C(12) C(13) 1.41(1) 1_555 1_555 yes
C(13) C(14) 1.35(2) 1_555 1_555 yes
C(13) H(13) 0.957 1_555 1_555 no
C(14) C(15) 1.39(2) 1_555 1_555 yes
C(14) H(14) 0.956 1_555 1_555 no
C(15) C(16) 1.37(2) 1_555 1_555 yes
C(15) H(15) 0.984 1_555 1_555 no
C(16) H(16) 0.969 1_555 1_555 no
C(17) C(17*) 1.54(3) 1_555 2_655 yes
C(18) C(19) 1.49(2) 1_555 1_555 yes
C(19) H(19) 0.956 1_555 1_555 no
C(19) H(19') 0.959 1_555 1_555 no
C(19) H(19'' 0.952 1_555 1_555 no
C(20) C(21) 1.009 1_555 1_555 yes
C(21) C(22) 1.476 1_555 1_555 yes
C(21) C(22) 1.476 1_555 2_755 yes
C(23) C(25) 1.083 1_555 1_555 yes
C(23) C(25) 1.083 1_555 7_656 yes

loop_
_geom_contact_atom_site_label_1
_geom_contact_atom_site_label_2
_geom_contact_distance
_geom_contact_site_symmetry_1
_geom_contact_site_symmetry_2
_geom_contact_publ_flag
O(2) C(3) 3.53(1) 1_555 7_565 ?
O(3) C(14) 3.55(1) 1_555 3_675 ?
O(4) C(6) 3.38(2) 1_555 6_545 ?
O(4) O(8) 3.43(2) 1_555 4_455 ?
O(4) C(22) 3.49(2) 1_555 4_455 ?
O(4) C(8) 3.54(2) 1_555 6_545 ?
O(4) C(10) 3.57(3) 1_555 8_455 ?
O(5) C(19) 3.23(4) 1_555 7_566 ?
O(5) O(9) 3.36(3) 1_555 2_656 ?
O(5) C(10) 3.39(3) 1_555 3_666 ?
O(5) C(25) 3.44(3) 1_555 2_656 ?
O(6) C(17*) 2.99(4) 1_555 3_666 ?
O(6) C(19) 3.31(3) 1_555 4_565 ?
O(6) C(4) 3.39(3) 1_555 6_545 ?
O(6) C(18) 3.57(3) 1_555 4_565 ?
O(7) C(14) 3.32(3) 1_555 1_546 ?
O(7) C(17) 3.39(4) 1_555 7_556 ?
O(7) C(25) 3.59(2) 1_555 2_656 ?
O(8) C(24) 2.7693(4) 1_555 4_554 ?
O(8) N(4) 3.5928(7) 1_555 4_554 ?
O(9) C(9) 3.42(1) 1_555 4_565 ?
O(9) C(10) 3.58(1) 1_555 4_565 ?
N(4) C(22) 3.3293(8) 1_555 4_555 ?
C(9) C(24) 3.43(1) 1_555 6_655 ?
C(20) C(24) 3.5527(2) 1_555 3_756 ?
C(20) C(24) 3.5527(2) 1_555 4_554 ?
C(21) C(24) 3.4227(3) 1_555 3_756 ?
C(21) C(24) 3.4227(3) 1_555 4_554 ?
C(22) C(24) 2.6131(4) 1_555 4_554 ?
